data_4124415
loop_
_publ_author_name
'Wang, Xueqiang'
'Nakajima, Masaki'
'Martin, Ruben'

_publ_section_title
;
 Ni-Catalyzed Regioselective Hydrocarboxylation of Alkynes with CO2 by
 Using Simple Alcohols as Proton Sources.
;
_journal_issue 28
_journal_name_full 'Journal of the American Chemical Society'
_journal_page_first 8924
_journal_page_last 8927
_journal_paper_doi 10.1021/jacs.5b05513
_journal_volume 137
_journal_year 2015
_chemical_absolute_configuration ad
_chemical_formula_sum 'C19 H21 N O'
_chemical_formula_weight 279.37
_chemical_name_systematic
;
 ?
;
_space_group_IT_number 9
_space_group_name_Hall 'C -2yc'
_symmetry_cell_setting monoclinic
_symmetry_space_group_name_Hall 'C -2yc'
_symmetry_space_group_name_H-M 'C 1 c 1'
_atom_sites_solution_hydrogens mixed
_audit_creation_method SHELXL-2014
_cell_angle_alpha 90
_cell_angle_beta 98.777(9)
_cell_angle_gamma 90
_cell_formula_units_Z 4
_cell_length_a 5.827(3)
_cell_length_b 18.141(6)
_cell_length_c 14.817(6)
_cell_measurement_temperature 100(2)
_cell_volume 1547.9(11)
_computing_cell_refinement 'CrystalClear-SM Expert 2.1 b29 (Rigaku, 2013)'
_computing_data_collection 'CrystalClear-SM Expert 2.1 b29 (Rigaku, 2013)'
_computing_data_reduction 'CrystalClear-SM Expert 2.1 b29 (Rigaku, 2013)'
_computing_molecular_graphics 'SHELXL-2014 (Sheldrick, 2014)'
_computing_publication_material 'SHELXL-2014 (Sheldrick, 2014)'
_computing_structure_refinement 'SHELXL-2014 (Sheldrick, 2014)'
_computing_structure_solution Sir2011
_diffrn_ambient_temperature 100(2)
_diffrn_detector_area_resol_mean 200
_diffrn_detector_type 'PILATUS 200K'
_diffrn_measured_fraction_theta_full 1.000
_diffrn_measured_fraction_theta_max 0.997
_diffrn_measurement_device_type '1/4chi goniometer'
_diffrn_measurement_method
;
 Fullsphere data collection, phi and omega scans
;
_diffrn_measurement_specimen_support 'magnetic support with MicroMount'
_diffrn_radiation_monochromator 'Confocal Max Flux optic'
_diffrn_radiation_type MoK\a
_diffrn_radiation_wavelength 0.7107
_diffrn_reflns_av_R_equivalents 0.0647
_diffrn_reflns_av_unetI/netI 0.0665
_diffrn_reflns_Laue_measured_fraction_full 1.000
_diffrn_reflns_Laue_measured_fraction_max 0.997
_diffrn_reflns_limit_h_max 8
_diffrn_reflns_limit_h_min -8
_diffrn_reflns_limit_k_max 26
_diffrn_reflns_limit_k_min -26
_diffrn_reflns_limit_l_max 22
_diffrn_reflns_limit_l_min -22
_diffrn_reflns_number 10678
_diffrn_reflns_point_group_measured_fraction_full 0.964
_diffrn_reflns_point_group_measured_fraction_max 0.920
_diffrn_reflns_theta_full 25.242
_diffrn_reflns_theta_max 32.118
_diffrn_reflns_theta_min 2.245
_diffrn_source 'Microfocus rotating anode X-ray tube'
_diffrn_source_current 24
_diffrn_source_power 50
_diffrn_source_size '0.2 mm x 0.2 mm fine focus'
_diffrn_source_type 'Rigaku MicroMax-007HF'
_exptl_absorpt_coefficient_mu 0.073
_exptl_absorpt_correction_T_max 0.993
_exptl_absorpt_correction_T_min 0.764
_exptl_absorpt_correction_type empirical
_exptl_absorpt_process_details
; 
 CrystalClear-SM Expert 2.1 b29 (Rigaku, 2013)
;
_exptl_crystal_colour Colorless
_exptl_crystal_density_diffrn 1.199
_exptl_crystal_description Prism
_exptl_crystal_F_000 600
_exptl_crystal_size_max 0.25
_exptl_crystal_size_mid 0.20
_exptl_crystal_size_min 0.10
_refine_diff_density_max 0.632
_refine_diff_density_min -0.300
_refine_diff_density_rms 0.081
_refine_ls_abs_structure_details
;
 Flack x determined using 1853 quotients [(I+)-(I-)]/[(I+)+(I-)]
 (Parsons, Flack and Wagner, Acta Cryst. B69 (2013) 249-259).
;
_refine_ls_abs_structure_Flack -1.0(10)
_refine_ls_extinction_method none
_refine_ls_goodness_of_fit_ref 1.027
_refine_ls_hydrogen_treatment constr
_refine_ls_matrix_type full
_refine_ls_number_parameters 193
_refine_ls_number_reflns 4997
_refine_ls_number_restraints 2
_refine_ls_restrained_S_all 1.026
_refine_ls_R_factor_all 0.0596
_refine_ls_R_factor_gt 0.0565
_refine_ls_shift/su_max 0.000
_refine_ls_shift/su_mean 0.000
_refine_ls_structure_factor_coef Fsqd
_refine_ls_weighting_details 'w=1/[\s^2^(Fo^2^)+(0.0889P)^2^] where P=(Fo^2^+2Fc^2^)/3'
_refine_ls_weighting_scheme calc
_refine_ls_wR_factor_gt 0.1429
_refine_ls_wR_factor_ref 0.1442
_reflns_Friedel_coverage 0.843
_reflns_Friedel_fraction_full 0.928
_reflns_Friedel_fraction_max 0.844
_reflns_number_gt 4432
_reflns_number_total 4997
_reflns_threshold_expression 'I > 2\s(I)'
_cod_data_source_file ja5b05513_si_003.cif
_cod_data_source_block XW-6-95
_cod_depositor_comments
;
The following automatic conversions were performed:

'_symmetry_cell_setting' value 'Monoclinic' changed to 'monoclinic'
according to
/usr/data/users/saulius/crontab/automatic-downloads/current/ACS/lib/dictionaries/cif_core.dic
dictionary named 'cif_core.dic' version 2.4.2 from 2011-04-26.

Automatic conversion script
Id: cif_fix_values 3271 2015-04-21 07:52:19Z andrius 
;
_cod_original_sg_symbol_H-M Cc
_cod_database_code 4124415
_shelx_space_group_comment
;
The symmetry employed for this shelxl refinement is uniquely defined
by the following loop, which should always be used as a source of
symmetry information in preference to the above space-group names.
They are only intended as comments.
;
_shelx_estimated_absorpt_t_min 0.982
_shelx_estimated_absorpt_t_max 0.993
_shelxl_version_number 2014-3

loop_
_space_group_symop_operation_xyz
'x, y, z'
'x, -y, z+1/2'
'x+1/2, y+1/2, z'
'x+1/2, -y+1/2, z+1/2'

loop_
_atom_site_label
_atom_site_type_symbol
_atom_site_fract_x
_atom_site_fract_y
_atom_site_fract_z
_atom_site_U_iso_or_equiv
_atom_site_adp_type
_atom_site_occupancy
_atom_site_site_symmetry_order
_atom_site_calc_flag
_atom_site_refinement_flags_posn
_atom_site_refinement_flags_adp
C1 C 0.5392(4) 0.25806(10) 0.14334(15) 0.0145(4) Uani 1 1 d . .
C2 C 0.6666(4) 0.25128(10) 0.07519(16) 0.0155(4) Uani 1 1 d . .
H2 H 0.6583 0.2923 0.0350 0.019 Uiso 1 1 calc R U
C3 C 0.8162(4) 0.19101(11) 0.05277(15) 0.0150(4) Uani 1 1 d . .
C4 C 0.7859(4) 0.11631(10) 0.07366(16) 0.0161(4) Uani 1 1 d . .
H4 H 0.6638 0.1022 0.1059 0.019 Uiso 1 1 calc R U
C5 C 0.9345(4) 0.06281(11) 0.04723(16) 0.0193(4) Uani 1 1 d . .
H5 H 0.9109 0.0124 0.0604 0.023 Uiso 1 1 calc R U
C6 C 1.1168(4) 0.08287(12) 0.00183(17) 0.0204(4) Uani 1 1 d . .
H6 H 1.2205 0.0464 -0.0141 0.024 Uiso 1 1 calc R U
C7 C 1.1475(4) 0.15666(12) -0.02032(17) 0.0196(4) Uani 1 1 d . .
H7 H 1.2715 0.1705 -0.0516 0.024 Uiso 1 1 calc R U
C8 C 0.9957(4) 0.20981(11) 0.00372(16) 0.0179(4) Uani 1 1 d . .
H8 H 1.0137 0.2597 -0.0134 0.021 Uiso 1 1 calc R U
C9 C 0.5381(4) 0.20520(10) 0.22033(15) 0.0146(4) Uani 1 1 d . .
C10 C 0.3381(4) 0.16478(11) 0.23073(17) 0.0177(4) Uani 1 1 d . .
H10 H 0.2024 0.1691 0.1865 0.021 Uiso 1 1 calc R U
C11 C 0.3381(4) 0.11828(12) 0.30594(18) 0.0211(5) Uani 1 1 d . .
H11 H 0.2034 0.0903 0.3118 0.025 Uiso 1 1 calc R U
C12 C 0.5334(5) 0.11269(12) 0.37214(18) 0.0217(5) Uani 1 1 d . .
H12 H 0.5307 0.0821 0.4240 0.026 Uiso 1 1 calc R U
C13 C 0.7336(4) 0.15216(12) 0.36232(16) 0.0198(4) Uani 1 1 d . .
H13 H 0.8683 0.1481 0.4071 0.024 Uiso 1 1 calc R U
C14 C 0.7351(4) 0.19764(11) 0.28659(16) 0.0169(4) Uani 1 1 d . .
H14 H 0.8725 0.2240 0.2798 0.020 Uiso 1 1 calc R U
C15 C 0.4046(4) 0.32991(10) 0.14283(15) 0.0153(4) Uani 1 1 d . .
C16 C 0.1730(4) 0.40989(11) 0.23407(16) 0.0162(4) Uani 1 1 d . .
C17 C 0.0475(4) 0.39401(12) 0.31533(18) 0.0218(5) Uani 1 1 d . .
H17A H -0.0783 0.3587 0.2971 0.033 Uiso 1 1 calc R U
H17B H -0.0174 0.4399 0.3355 0.033 Uiso 1 1 calc R U
H17C H 0.1576 0.3733 0.3655 0.033 Uiso 1 1 calc R U
C18 C -0.0045(4) 0.43572(12) 0.15292(18) 0.0205(4) Uani 1 1 d . .
H18A H 0.0752 0.4460 0.1006 0.031 Uiso 1 1 calc R U
H18B H -0.0813 0.4806 0.1698 0.031 Uiso 1 1 calc R U
H18C H -0.1208 0.3970 0.1365 0.031 Uiso 1 1 calc R U
C19 C 0.3620(4) 0.46829(11) 0.26044(17) 0.0197(4) Uani 1 1 d . .
H19A H 0.4612 0.4534 0.3169 0.030 Uiso 1 1 calc R U
H19B H 0.2891 0.5158 0.2699 0.030 Uiso 1 1 calc R U
H19C H 0.4563 0.4730 0.2114 0.030 Uiso 1 1 calc R U
N1 N 0.2851(3) 0.33981(9) 0.21323(14) 0.0169(4) Uani 1 1 d . .
H1 H 0.3050 0.3130 0.2615 0.020 Uiso 1 1 d R U
O1 O 0.4087(3) 0.37602(8) 0.08168(12) 0.0192(3) Uani 1 1 d . .

loop_
_atom_site_aniso_label
_atom_site_aniso_U_11
_atom_site_aniso_U_22
_atom_site_aniso_U_33
_atom_site_aniso_U_23
_atom_site_aniso_U_13
_atom_site_aniso_U_12
C1 0.0174(9) 0.0064(7) 0.0197(10) -0.0001(7) 0.0025(7) -0.0003(6)
C2 0.0189(9) 0.0066(7) 0.0209(11) 0.0002(7) 0.0028(8) -0.0001(6)
C3 0.0182(9) 0.0087(7) 0.0183(10) 0.0004(7) 0.0036(7) 0.0007(6)
C4 0.0209(10) 0.0094(7) 0.0189(10) 0.0009(7) 0.0054(8) 0.0004(7)
C5 0.0280(11) 0.0090(8) 0.0214(11) 0.0003(7) 0.0056(9) 0.0030(7)
C6 0.0240(10) 0.0149(9) 0.0225(11) -0.0013(8) 0.0043(8) 0.0057(8)
C7 0.0217(11) 0.0168(9) 0.0217(11) -0.0003(8) 0.0079(9) 0.0009(7)
C8 0.0218(10) 0.0110(8) 0.0218(11) 0.0016(7) 0.0062(8) -0.0008(7)
C9 0.0199(9) 0.0062(7) 0.0182(10) -0.0005(6) 0.0046(8) 0.0010(6)
C10 0.0195(10) 0.0102(8) 0.0237(11) 0.0008(7) 0.0040(8) -0.0012(7)
C11 0.0266(11) 0.0111(8) 0.0274(12) 0.0010(8) 0.0095(9) -0.0019(7)
C12 0.0344(13) 0.0106(8) 0.0215(11) 0.0027(7) 0.0083(9) 0.0047(8)
C13 0.0268(11) 0.0132(8) 0.0184(11) -0.0007(7) 0.0005(8) 0.0033(8)
C14 0.0205(10) 0.0091(7) 0.0213(11) -0.0017(7) 0.0035(8) 0.0003(7)
C15 0.0184(9) 0.0073(7) 0.0202(10) -0.0006(7) 0.0027(8) 0.0001(7)
C16 0.0213(9) 0.0070(7) 0.0216(11) -0.0014(7) 0.0072(8) 0.0008(6)
C17 0.0283(11) 0.0127(8) 0.0276(12) 0.0001(8) 0.0142(10) 0.0015(8)
C18 0.0216(10) 0.0121(8) 0.0277(12) -0.0005(8) 0.0028(8) 0.0009(7)
C19 0.0247(11) 0.0115(8) 0.0230(11) -0.0020(7) 0.0041(9) -0.0018(7)
N1 0.0232(9) 0.0064(6) 0.0222(10) 0.0023(6) 0.0071(7) 0.0018(6)
O1 0.0289(9) 0.0079(6) 0.0218(8) 0.0023(5) 0.0066(7) 0.0036(5)

loop_
_atom_type_symbol
_atom_type_description
_atom_type_scat_dispersion_real
_atom_type_scat_dispersion_imag
_atom_type_scat_source
C C 0.0033 0.0016 'International Tables Vol C Tables 4.2.6.8 and 6.1.1.4'
H H 0.0000 0.0000 'International Tables Vol C Tables 4.2.6.8 and 6.1.1.4'
O O 0.0106 0.0060 'International Tables Vol C Tables 4.2.6.8 and 6.1.1.4'
N N 0.0061 0.0033 'International Tables Vol C Tables 4.2.6.8 and 6.1.1.4'

loop_
_geom_angle_atom_site_label_1
_geom_angle_atom_site_label_2
_geom_angle_atom_site_label_3
_geom_angle
C2 C1 C9 125.59(18)
C2 C1 C15 114.67(17)
C9 C1 C15 119.52(17)
C1 C2 C3 130.69(19)
C8 C3 C4 118.45(19)
C8 C3 C2 116.83(18)
C4 C3 C2 124.67(19)
C5 C4 C3 120.2(2)
C6 C5 C4 120.43(19)
C5 C6 C7 120.0(2)
C8 C7 C6 119.6(2)
C7 C8 C3 121.16(19)
C14 C9 C10 118.52(19)
C14 C9 C1 120.07(19)
C10 C9 C1 121.34(19)
C11 C10 C9 120.2(2)
C12 C11 C10 120.5(2)
C11 C12 C13 119.8(2)
C14 C13 C12 119.7(2)
C13 C14 C9 121.2(2)
O1 C15 N1 123.08(19)
O1 C15 C1 121.06(19)
N1 C15 C1 115.86(17)
N1 C16 C17 106.34(17)
N1 C16 C18 111.35(18)
C17 C16 C18 109.18(19)
N1 C16 C19 108.85(18)
C17 C16 C19 109.91(19)
C18 C16 C19 111.11(18)
C15 N1 C16 124.73(17)

loop_
_geom_bond_atom_site_label_1
_geom_bond_atom_site_label_2
_geom_bond_distance
C1 C2 1.347(3)
C1 C9 1.491(3)
C1 C15 1.521(3)
C2 C3 1.468(3)
C3 C8 1.403(3)
C3 C4 1.407(3)
C4 C5 1.396(3)
C5 C6 1.390(3)
C6 C7 1.396(3)
C7 C8 1.391(3)
C9 C14 1.399(3)
C9 C10 1.405(3)
C10 C11 1.398(3)
C11 C12 1.388(4)
C12 C13 1.395(4)
C13 C14 1.394(3)
C15 O1 1.236(3)
C15 N1 1.352(3)
C16 N1 1.483(3)
C16 C17 1.528(3)
C16 C18 1.535(3)
C16 C19 1.535(3)

loop_
_geom_torsion_atom_site_label_1
_geom_torsion_atom_site_label_2
_geom_torsion_atom_site_label_3
_geom_torsion_atom_site_label_4
_geom_torsion
C9 C1 C2 C3 5.9(4)
C15 C1 C2 C3 -179.6(2)
C1 C2 C3 C8 -154.6(2)
C1 C2 C3 C4 28.1(4)
C8 C3 C4 C5 1.1(3)
C2 C3 C4 C5 178.3(2)
C3 C4 C5 C6 1.4(4)
C4 C5 C6 C7 -2.1(4)
C5 C6 C7 C8 0.3(4)
C6 C7 C8 C3 2.2(4)
C4 C3 C8 C7 -2.9(3)
C2 C3 C8 C7 179.6(2)
C2 C1 C9 C14 68.1(3)
C15 C1 C9 C14 -106.0(2)
C2 C1 C9 C10 -115.0(2)
C15 C1 C9 C10 70.8(3)
C14 C9 C10 C11 0.1(3)
C1 C9 C10 C11 -176.87(19)
C9 C10 C11 C12 1.4(3)
C10 C11 C12 C13 -1.8(3)
C11 C12 C13 C14 0.8(3)
C12 C13 C14 C9 0.7(3)
C10 C9 C14 C13 -1.1(3)
C1 C9 C14 C13 175.84(19)
C2 C1 C15 O1 2.6(3)
C9 C1 C15 O1 177.4(2)
C2 C1 C15 N1 -176.62(19)
C9 C1 C15 N1 -1.8(3)
O1 C15 N1 C16 -9.2(4)
C1 C15 N1 C16 170.03(19)
C17 C16 N1 C15 176.8(2)
C18 C16 N1 C15 57.9(3)
C19 C16 N1 C15 -64.9(3)
